data_4082951
loop_
_publ_author_name
'Celaje, Jeff A.'
'Pennington-Boggio, Megan K'
'Flaig, Robinson W.'
'Richmond, Michael G.'
'Williams, Travis J.'

_publ_section_title
;
 Synthesis and Characterization of Dimethylbis(2-pyridyl)borate Nickel(II)
 Complexes: Unimolecular Square-Planar to Square-Planar Rotation around
 Nickel(II).
;
_journal_issue 8
_journal_name_full Organometallics
_journal_page_first 2019
_journal_page_last 2026
_journal_paper_doi 10.1021/om500173j
_journal_volume 33
_journal_year 2014
_chemical_formula_moiety 'C30 H29 B Cl N2 Ni P'
_chemical_formula_sum 'C30 H29 B Cl N2 Ni P'
_chemical_formula_weight 553.49
_chemical_name_systematic
;
 ?
;
_space_group_crystal_system triclinic
_space_group_IT_number 2
_space_group_name_Hall '-P 1'
_space_group_name_H-M_alt 'P -1'
_symmetry_space_group_name_Hall '-P 1'
_symmetry_space_group_name_H-M 'P -1'
_atom_sites_solution_hydrogens geom
_audit_creation_method SHELXL-2013
_cell_angle_alpha 75.115(3)
_cell_angle_beta 77.495(3)
_cell_angle_gamma 72.421(2)
_cell_formula_units_Z 2
_cell_length_a 10.0115(17)
_cell_length_b 12.942(2)
_cell_length_c 13.046(2)
_cell_measurement_temperature 100(2)
_cell_volume 1539.5(4)
_computing_cell_refinement 'APEX2 v2013.10-0 (Bruker AXS)'
_computing_data_collection 'Bruker Instrument Service v2012.12.0.3'
_computing_data_reduction 'SAINT V8.34A (Bruker AXS, 2013)'
_computing_structure_refinement 'SHELXL-2013 (Sheldrick, 2013)'
_computing_structure_solution 'SHELXTL XT 2013/6 (Bruker AXS)'
_diffrn_ambient_temperature 100(2)
_diffrn_detector_area_resol_mean 8.3333
_diffrn_measured_fraction_theta_full 0.997
_diffrn_measured_fraction_theta_max 0.997
_diffrn_measurement_device_type 'Bruker APEX II CCD'
_diffrn_measurement_method 'omega- and phi-scans'
_diffrn_radiation_monochromator 'TRIUMPH curved-crystal'
_diffrn_radiation_type MoK\a
_diffrn_radiation_wavelength 0.71073
_diffrn_reflns_av_R_equivalents 0.0396
_diffrn_reflns_av_unetI/netI 0.0427
_diffrn_reflns_Laue_measured_fraction_full 0.997
_diffrn_reflns_Laue_measured_fraction_max 0.997
_diffrn_reflns_limit_h_max 12
_diffrn_reflns_limit_h_min -12
_diffrn_reflns_limit_k_max 16
_diffrn_reflns_limit_k_min -16
_diffrn_reflns_limit_l_max 16
_diffrn_reflns_limit_l_min -16
_diffrn_reflns_number 21611
_diffrn_reflns_point_group_measured_fraction_full 0.997
_diffrn_reflns_point_group_measured_fraction_max 0.997
_diffrn_reflns_theta_full 26.373
_diffrn_reflns_theta_max 26.373
_diffrn_reflns_theta_min 1.634
_diffrn_source 'fine-focus tube'
_exptl_absorpt_coefficient_mu 0.788
_exptl_absorpt_correction_T_max 0.86
_exptl_absorpt_correction_T_min 0.62
_exptl_absorpt_correction_type multi-scan
_exptl_absorpt_process_details 'Bruker SADABS V2012/1'
_exptl_crystal_colour 'clear red'
_exptl_crystal_density_diffrn 1.194
_exptl_crystal_description prism
_exptl_crystal_F_000 576
_exptl_crystal_size_max 0.320
_exptl_crystal_size_mid 0.320
_exptl_crystal_size_min 0.202
_refine_diff_density_max 2.418
_refine_diff_density_min -0.825
_refine_diff_density_rms 0.100
_refine_ls_extinction_method none
_refine_ls_goodness_of_fit_ref 1.131
_refine_ls_hydrogen_treatment constr
_refine_ls_matrix_type full
_refine_ls_number_parameters 327
_refine_ls_number_reflns 6287
_refine_ls_number_restraints 0
_refine_ls_restrained_S_all 1.131
_refine_ls_R_factor_all 0.0664
_refine_ls_R_factor_gt 0.0522
_refine_ls_shift/su_max 0.000
_refine_ls_shift/su_mean 0.000
_refine_ls_structure_factor_coef Fsqd
_refine_ls_weighting_details 'w=1/[\s^2^(Fo^2^)+(0.0750P)^2^+1.7017P] where P=(Fo^2^+2Fc^2^)/3'
_refine_ls_weighting_scheme calc
_refine_ls_wR_factor_gt 0.1342
_refine_ls_wR_factor_ref 0.1449
_reflns_Friedel_coverage 0.000
_reflns_number_gt 4982
_reflns_number_total 6287
_reflns_threshold_expression 'I > 2\s(I)'
_cod_data_source_file om500173j_si_002.cif
_cod_data_source_block final_sqd
_cod_depositor_comments
;Adding full bibliography for 4082950--4082951.cif.

 Adding full bibliography for 4082950--4082951.cif.
;
_cod_original_cell_volume 1539.5(5)
_cod_database_code 4082951
_shelx_space_group_comment
;
The symmetry employed for this shelxl refinement is uniquely defined
by the following loop, which should always be used as a source of
symmetry information in preference to the above space-group names.
They are only intended as comments.
;
_shelx_estimated_absorpt_t_min 0.787
_shelx_estimated_absorpt_t_max 0.857
_shelxl_version_number 2013-3

loop_
_space_group_symop_operation_xyz
'x, y, z'
'-x, -y, -z'

loop_
_atom_site_label
_atom_site_type_symbol
_atom_site_fract_x
_atom_site_fract_y
_atom_site_fract_z
_atom_site_U_iso_or_equiv
_atom_site_adp_type
_atom_site_occupancy
_atom_site_site_symmetry_order
_atom_site_calc_flag
_atom_site_refinement_flags_posn
_atom_site_refinement_flags_adp
B1 B 0.2720(4) 0.4791(3) 0.1393(3) 0.0191(7) Uani 1 1 d . .
C1 C -0.0687(3) 0.4829(2) 0.3439(3) 0.0183(6) Uani 1 1 d . .
H1 H -0.0889 0.4593 0.4195 0.022 Uiso 1 1 calc R U
C2 C -0.1785(3) 0.5395(3) 0.2871(3) 0.0243(7) Uani 1 1 d . .
H2 H -0.2735 0.5555 0.3226 0.029 Uiso 1 1 calc R U
C3 C -0.1482(4) 0.5727(3) 0.1777(3) 0.0264(8) Uani 1 1 d . .
H3 H -0.2223 0.6094 0.1359 0.032 Uiso 1 1 calc R U
C4 C -0.0069(4) 0.5515(3) 0.1289(3) 0.0224(7) Uani 1 1 d . .
H4 H 0.0144 0.5754 0.0535 0.027 Uiso 1 1 calc R U
C5 C 0.1043(3) 0.4961(2) 0.1880(3) 0.0176(6) Uani 1 1 d . .
C6 C 0.3312(3) 0.5311(2) 0.2170(3) 0.0168(6) Uani 1 1 d . .
C7 C 0.4102(3) 0.6114(2) 0.1757(3) 0.0194(7) Uani 1 1 d . .
H7 H 0.4351 0.6329 0.1003 0.023 Uiso 1 1 calc R U
C8 C 0.4510(3) 0.6581(3) 0.2426(3) 0.0219(7) Uani 1 1 d . .
H8 H 0.5029 0.7123 0.2137 0.026 Uiso 1 1 calc R U
C9 C 0.4164(3) 0.6261(2) 0.3532(3) 0.0193(7) Uani 1 1 d . .
H9 H 0.4420 0.6589 0.4008 0.023 Uiso 1 1 calc R U
C10 C 0.3437(3) 0.5453(2) 0.3916(3) 0.0173(6) Uani 1 1 d . .
H10 H 0.3223 0.5208 0.4669 0.021 Uiso 1 1 calc R U
C11 C 0.2894(4) 0.5476(3) 0.0161(3) 0.0258(7) Uani 1 1 d . .
H11A H 0.3903 0.5387 -0.0123 0.039 Uiso 1 1 calc R U
H11B H 0.2423 0.6263 0.0139 0.039 Uiso 1 1 calc R U
H11C H 0.2460 0.5192 -0.0276 0.039 Uiso 1 1 calc R U
C12 C 0.3543(4) 0.3475(3) 0.1474(3) 0.0233(7) Uani 1 1 d . .
H12A H 0.3437 0.3084 0.2225 0.035 Uiso 1 1 calc R U
H12B H 0.4551 0.3396 0.1193 0.035 Uiso 1 1 calc R U
H12C H 0.3131 0.3157 0.1050 0.035 Uiso 1 1 calc R U
C13 C 0.2663(3) 0.1064(2) 0.3813(3) 0.0173(6) Uani 1 1 d . .
C14 C 0.4123(3) 0.0916(3) 0.3745(3) 0.0228(7) Uani 1 1 d . .
H14 H 0.4461 0.1458 0.3908 0.027 Uiso 1 1 calc R U
C15 C 0.5075(4) -0.0024(3) 0.3440(3) 0.0285(8) Uani 1 1 d . .
H15 H 0.6063 -0.0126 0.3406 0.034 Uiso 1 1 calc R U
C16 C 0.4602(4) -0.0808(3) 0.3185(3) 0.0260(7) Uani 1 1 d . .
H16 H 0.5263 -0.1447 0.2977 0.031 Uiso 1 1 calc R U
C17 C 0.3173(4) -0.0666(3) 0.3234(3) 0.0268(8) Uani 1 1 d . .
H17 H 0.2846 -0.1204 0.3052 0.032 Uiso 1 1 calc R U
C18 C 0.2208(3) 0.0264(3) 0.3547(3) 0.0225(7) Uani 1 1 d . .
H18 H 0.1222 0.0355 0.3581 0.027 Uiso 1 1 calc R U
C19 C 0.0864(3) 0.1817(2) 0.5687(3) 0.0168(6) Uani 1 1 d . .
C20 C 0.1098(3) 0.0694(2) 0.6196(3) 0.0191(7) Uani 1 1 d . .
H20 H 0.1566 0.0137 0.5792 0.023 Uiso 1 1 calc R U
C21 C 0.0653(4) 0.0398(3) 0.7276(3) 0.0262(7) Uani 1 1 d . .
H21 H 0.0825 -0.0364 0.7613 0.031 Uiso 1 1 calc R U
C22 C -0.0042(4) 0.1196(3) 0.7880(3) 0.0291(8) Uani 1 1 d . .
H22 H -0.0348 0.0984 0.8627 0.035 Uiso 1 1 calc R U
C23 C -0.0287(4) 0.2306(3) 0.7387(3) 0.0251(7) Uani 1 1 d . .
H23 H -0.0772 0.2858 0.7795 0.030 Uiso 1 1 calc R U
C24 C 0.0171(3) 0.2611(3) 0.6309(3) 0.0206(7) Uani 1 1 d . .
H24 H 0.0013 0.3375 0.5981 0.025 Uiso 1 1 calc R U
C25 C -0.0184(3) 0.2360(2) 0.3683(3) 0.0165(6) Uani 1 1 d . .
C26 C -0.1490(3) 0.2316(3) 0.4305(3) 0.0221(7) Uani 1 1 d . .
H26 H -0.1580 0.2177 0.5065 0.027 Uiso 1 1 calc R U
C27 C -0.2668(4) 0.2475(3) 0.3819(3) 0.0309(9) Uani 1 1 d . .
H27 H -0.3555 0.2433 0.4247 0.037 Uiso 1 1 calc R U
C28 C -0.2542(4) 0.2694(3) 0.2714(3) 0.0316(9) Uani 1 1 d . .
H28 H -0.3349 0.2827 0.2381 0.038 Uiso 1 1 calc R U
C29 C -0.1237(4) 0.2721(3) 0.2092(3) 0.0263(8) Uani 1 1 d . .
H29 H -0.1149 0.2851 0.1333 0.032 Uiso 1 1 calc R U
C30 C -0.0059(4) 0.2559(2) 0.2568(3) 0.0211(7) Uani 1 1 d . .
H30 H 0.0831 0.2583 0.2136 0.025 Uiso 1 1 calc R U
Cl1 Cl 0.35041(7) 0.30071(6) 0.50174(6) 0.01768(18) Uani 1 1 d . .
N1 N 0.0688(3) 0.45969(19) 0.2947(2) 0.0170(5) Uani 1 1 d . .
N2 N 0.3023(2) 0.5002(2) 0.3258(2) 0.0147(5) Uani 1 1 d . .
Ni1 Ni 0.21170(4) 0.37938(3) 0.38072(3) 0.01387(13) Uani 1 1 d . .
P1 P 0.13696(8) 0.22595(6) 0.42574(6) 0.01350(18) Uani 1 1 d . .

loop_
_atom_site_aniso_label
_atom_site_aniso_U_11
_atom_site_aniso_U_22
_atom_site_aniso_U_33
_atom_site_aniso_U_23
_atom_site_aniso_U_13
_atom_site_aniso_U_12
B1 0.0215(18) 0.0161(16) 0.0215(19) -0.0044(14) -0.0048(15) -0.0060(13)
C1 0.0169(15) 0.0163(14) 0.0239(17) -0.0072(13) -0.0042(13) -0.0041(12)
C2 0.0165(15) 0.0199(15) 0.036(2) -0.0101(15) -0.0059(14) 0.0008(12)
C3 0.0234(17) 0.0215(16) 0.036(2) -0.0072(15) -0.0169(15) 0.0010(13)
C4 0.0263(17) 0.0198(15) 0.0225(18) -0.0028(13) -0.0092(14) -0.0055(13)
C5 0.0250(16) 0.0132(14) 0.0167(16) -0.0007(12) -0.0053(13) -0.0084(12)
C6 0.0138(14) 0.0139(14) 0.0230(17) -0.0060(12) -0.0047(12) -0.0009(11)
C7 0.0187(15) 0.0173(15) 0.0197(17) -0.0033(13) -0.0016(13) -0.0023(12)
C8 0.0188(15) 0.0161(15) 0.0321(19) -0.0056(14) -0.0043(14) -0.0056(12)
C9 0.0157(15) 0.0161(14) 0.0297(18) -0.0105(13) -0.0044(13) -0.0036(11)
C10 0.0127(14) 0.0153(14) 0.0265(18) -0.0070(13) -0.0071(12) -0.0021(11)
C11 0.0312(19) 0.0256(17) 0.0218(18) -0.0032(14) -0.0060(14) -0.0092(14)
C12 0.0246(17) 0.0173(15) 0.0288(19) -0.0087(14) 0.0011(14) -0.0070(13)
C13 0.0161(15) 0.0120(14) 0.0214(17) -0.0012(12) -0.0041(12) -0.0012(11)
C14 0.0165(15) 0.0199(15) 0.034(2) -0.0121(15) -0.0071(14) -0.0002(12)
C15 0.0149(16) 0.0300(18) 0.041(2) -0.0154(17) -0.0063(15) 0.0020(13)
C16 0.0283(18) 0.0168(15) 0.0291(19) -0.0071(14) -0.0064(15) 0.0030(13)
C17 0.0296(18) 0.0141(15) 0.039(2) -0.0102(15) -0.0063(16) -0.0047(13)
C18 0.0171(15) 0.0147(15) 0.036(2) -0.0084(14) -0.0030(14) -0.0026(12)
C19 0.0130(14) 0.0160(14) 0.0241(17) -0.0061(13) -0.0052(12) -0.0045(11)
C20 0.0188(15) 0.0154(14) 0.0236(17) -0.0041(13) -0.0040(13) -0.0046(12)
C21 0.0335(19) 0.0188(16) 0.0267(19) 0.0003(14) -0.0079(15) -0.0091(14)
C22 0.0326(19) 0.0329(19) 0.0235(19) -0.0034(15) -0.0050(15) -0.0125(15)
C23 0.0268(18) 0.0243(17) 0.0264(19) -0.0109(15) -0.0010(14) -0.0072(14)
C24 0.0219(16) 0.0133(14) 0.0263(18) -0.0039(13) -0.0059(14) -0.0024(12)
C25 0.0165(15) 0.0073(12) 0.0269(18) -0.0027(12) -0.0066(13) -0.0029(11)
C26 0.0174(15) 0.0213(15) 0.0298(19) -0.0089(14) -0.0050(14) -0.0044(12)
C27 0.0139(16) 0.0291(18) 0.051(3) -0.0112(18) -0.0061(16) -0.0047(13)
C28 0.0219(17) 0.0268(18) 0.051(3) -0.0105(17) -0.0215(17) 0.0004(14)
C29 0.0324(19) 0.0171(15) 0.031(2) -0.0019(14) -0.0163(16) -0.0034(13)
C30 0.0235(16) 0.0143(14) 0.0272(18) -0.0050(13) -0.0068(14) -0.0049(12)
Cl1 0.0165(4) 0.0143(3) 0.0236(4) -0.0029(3) -0.0077(3) -0.0036(3)
N1 0.0132(12) 0.0079(11) 0.0309(16) -0.0036(11) -0.0049(11) -0.0035(9)
N2 0.0096(11) 0.0153(12) 0.0187(14) -0.0020(10) -0.0033(10) -0.0028(9)
Ni1 0.0117(2) 0.0104(2) 0.0205(2) -0.00321(15) -0.00478(15) -0.00256(14)
P1 0.0116(4) 0.0104(3) 0.0189(4) -0.0030(3) -0.0035(3) -0.0027(3)

loop_
_atom_type_symbol
_atom_type_description
_atom_type_scat_dispersion_real
_atom_type_scat_dispersion_imag
_atom_type_scat_source
C C 0.0033 0.0016 'International Tables Vol C Tables 4.2.6.8 and 6.1.1.4'
H H 0.0000 0.0000 'International Tables Vol C Tables 4.2.6.8 and 6.1.1.4'
B B 0.0013 0.0007 'International Tables Vol C Tables 4.2.6.8 and 6.1.1.4'
Cl Cl 0.1484 0.1585 'International Tables Vol C Tables 4.2.6.8 and 6.1.1.4'
N N 0.0061 0.0033 'International Tables Vol C Tables 4.2.6.8 and 6.1.1.4'
Ni Ni 0.3393 1.1124 'International Tables Vol C Tables 4.2.6.8 and 6.1.1.4'
P P 0.1023 0.0942 'International Tables Vol C Tables 4.2.6.8 and 6.1.1.4'

loop_
_geom_angle_atom_site_label_1
_geom_angle_atom_site_label_2
_geom_angle_atom_site_label_3
_geom_angle
C11 B1 C5 109.7(3)
C11 B1 C6 110.9(3)
C5 B1 C6 103.5(3)
C11 B1 C12 111.1(3)
C5 B1 C12 111.2(3)
C6 B1 C12 110.1(3)
N1 C1 C2 121.7(3)
N1 C1 H1 119.1
C2 C1 H1 119.1
C1 C2 C3 118.7(3)
C1 C2 H2 120.7
C3 C2 H2 120.7
C2 C3 C4 118.9(3)
C2 C3 H3 120.5
C4 C3 H3 120.5
C3 C4 C5 121.8(3)
C3 C4 H4 119.1
C5 C4 H4 119.1
N1 C5 C4 117.0(3)
N1 C5 B1 118.1(3)
C4 C5 B1 124.8(3)
N2 C6 C7 117.1(3)
N2 C6 B1 120.4(3)
C7 C6 B1 122.5(3)
C8 C7 C6 121.2(3)
C8 C7 H7 119.4
C6 C7 H7 119.4
C7 C8 C9 119.8(3)
C7 C8 H8 120.1
C9 C8 H8 120.1
C10 C9 C8 118.0(3)
C10 C9 H9 121.0
C8 C9 H9 121.0
N2 C10 C9 122.1(3)
N2 C10 H10 118.9
C9 C10 H10 118.9
B1 C11 H11A 109.5
B1 C11 H11B 109.5
H11A C11 H11B 109.5
B1 C11 H11C 109.5
H11A C11 H11C 109.5
H11B C11 H11C 109.5
B1 C12 H12A 109.5
B1 C12 H12B 109.5
H12A C12 H12B 109.5
B1 C12 H12C 109.5
H12A C12 H12C 109.5
H12B C12 H12C 109.5
C18 C13 C14 118.4(3)
C18 C13 P1 120.1(2)
C14 C13 P1 121.5(2)
C15 C14 C13 119.9(3)
C15 C14 H14 120.0
C13 C14 H14 120.0
C16 C15 C14 120.7(3)
C16 C15 H15 119.6
C14 C15 H15 119.6
C17 C16 C15 119.9(3)
C17 C16 H16 120.0
C15 C16 H16 120.0
C16 C17 C18 120.0(3)
C16 C17 H17 120.0
C18 C17 H17 120.0
C17 C18 C13 121.0(3)
C17 C18 H18 119.5
C13 C18 H18 119.5
C24 C19 C20 118.1(3)
C24 C19 P1 119.4(2)
C20 C19 P1 122.4(2)
C21 C20 C19 120.3(3)
C21 C20 H20 119.8
C19 C20 H20 119.8
C20 C21 C22 120.8(3)
C20 C21 H21 119.6
C22 C21 H21 119.6
C23 C22 C21 119.5(3)
C23 C22 H22 120.3
C21 C22 H22 120.3
C24 C23 C22 120.1(3)
C24 C23 H23 119.9
C22 C23 H23 119.9
C23 C24 C19 121.1(3)
C23 C24 H24 119.5
C19 C24 H24 119.5
C26 C25 C30 119.5(3)
C26 C25 P1 122.6(3)
C30 C25 P1 117.8(2)
C25 C26 C27 120.3(3)
C25 C26 H26 119.8
C27 C26 H26 119.8
C28 C27 C26 119.8(3)
C28 C27 H27 120.1
C26 C27 H27 120.1
C27 C28 C29 120.0(3)
C27 C28 H28 120.0
C29 C28 H28 120.0
C28 C29 C30 120.5(4)
C28 C29 H29 119.7
C30 C29 H29 119.7
C29 C30 C25 119.8(3)
C29 C30 H30 120.1
C25 C30 H30 120.1
C5 N1 C1 121.6(3)
C5 N1 Ni1 120.1(2)
C1 N1 Ni1 118.2(2)
C10 N2 C6 121.7(3)
C10 N2 Ni1 121.7(2)
C6 N2 Ni1 116.5(2)
N1 Ni1 N2 88.44(10)
N1 Ni1 Cl1 169.87(9)
N2 Ni1 Cl1 92.31(8)
N1 Ni1 P1 94.08(8)
N2 Ni1 P1 170.48(8)
Cl1 Ni1 P1 86.82(3)
C19 P1 C25 104.17(14)
C19 P1 C13 105.91(14)
C25 P1 C13 102.81(14)
C19 P1 Ni1 114.03(10)
C25 P1 Ni1 114.63(10)
C13 P1 Ni1 114.09(10)

loop_
_geom_bond_atom_site_label_1
_geom_bond_atom_site_label_2
_geom_bond_distance
B1 C11 1.625(5)
B1 C5 1.630(5)
B1 C6 1.637(5)
B1 C12 1.640(5)
C1 N1 1.365(4)
C1 C2 1.372(5)
C1 H1 0.9500
C2 C3 1.374(5)
C2 H2 0.9500
C3 C4 1.396(5)
C3 H3 0.9500
C4 C5 1.398(5)
C4 H4 0.9500
C5 N1 1.355(4)
C6 N2 1.364(4)
C6 C7 1.421(4)
C7 C8 1.368(5)
C7 H7 0.9500
C8 C9 1.391(5)
C8 H8 0.9500
C9 C10 1.381(4)
C9 H9 0.9500
C10 N2 1.344(4)
C10 H10 0.9500
C11 H11A 0.9800
C11 H11B 0.9800
C11 H11C 0.9800
C12 H12A 0.9800
C12 H12B 0.9800
C12 H12C 0.9800
C13 C18 1.392(4)
C13 C14 1.402(4)
C13 P1 1.826(3)
C14 C15 1.389(4)
C14 H14 0.9500
C15 C16 1.377(5)
C15 H15 0.9500
C16 C17 1.376(5)
C16 H16 0.9500
C17 C18 1.388(4)
C17 H17 0.9500
C18 H18 0.9500
C19 C24 1.396(4)
C19 C20 1.405(4)
C19 P1 1.811(3)
C20 C21 1.372(5)
C20 H20 0.9500
C21 C22 1.386(5)
C21 H21 0.9500
C22 C23 1.385(5)
C22 H22 0.9500
C23 C24 1.375(5)
C23 H23 0.9500
C24 H24 0.9500
C25 C26 1.391(5)
C25 C30 1.395(5)
C25 P1 1.825(3)
C26 C27 1.395(5)
C26 H26 0.9500
C27 C28 1.381(6)
C27 H27 0.9500
C28 C29 1.385(5)
C28 H28 0.9500
C29 C30 1.387(5)
C29 H29 0.9500
C30 H30 0.9500
Cl1 Ni1 2.1742(9)
N1 Ni1 1.893(3)
N2 Ni1 1.945(2)
Ni1 P1 2.2260(9)

loop_
_platon_squeeze_void_nr
_platon_squeeze_void_average_x
_platon_squeeze_void_average_y
_platon_squeeze_void_average_z
_platon_squeeze_void_volume
_platon_squeeze_void_count_electrons
_platon_squeeze_void_content
1 0.022 0.000 0.000 336 59 ' '
